data_7003228
loop_
_publ_author_name
'Cheliatsidou, Paraskevi'
'White, Daniel F. S.'
'Slawin, Alexandra M. Z.'
'Cole-Hamilton, David J.'

_publ_section_title
;
 Modelling proposed intermediates in the hydrocarbonylation of alkenes
 catalysed by rhodium complexes of PBui3 and PPri3
;
_journal_issue 18
_journal_name_full 'Dalton Transactions'
_journal_page_first 2389
_journal_page_last 2394
_journal_paper_doi 10.1039/b714520a
_journal_year 2008
_chemical_formula_moiety 'C19 H42 Cl O P2 Rh'
_chemical_formula_sum 'C19 H42 Cl O P2 Rh'
_chemical_formula_weight 486.83
_chemical_name_systematic
;
?
;
_space_group_IT_number 14
_symmetry_cell_setting monoclinic
_symmetry_space_group_name_Hall '-P 2ybc'
_symmetry_space_group_name_H-M 'P 1 21/c 1'
_atom_sites_solution_hydrogens geom
_atom_sites_solution_primary direct
_atom_sites_solution_secondary difmap
_audit_creation_method SHELXL-97
_cell_angle_alpha 90.00
_cell_angle_beta 92.301(7)
_cell_angle_gamma 90.00
_cell_formula_units_Z 2
_cell_length_a 8.0534(16)
_cell_length_b 8.875(2)
_cell_length_c 16.440(4)
_cell_measurement_reflns_used 3478
_cell_measurement_temperature 93(2)
_cell_measurement_theta_max 25.3491
_cell_measurement_theta_min 2.2934
_cell_volume 1174.1(5)
_computing_cell_refinement 'CrystalClear (Rigaku Corp., 2004)'
_computing_data_collection 'CrystalClear (Rigaku Corp., 2004)'
_computing_data_reduction 'CrystalClear (Rigaku Corp., 2004)'
_computing_molecular_graphics 'Bruker SHELXTL'
_computing_publication_material 'Bruker SHELXTL'
_computing_structure_refinement 'SHELXL-97 (Sheldrick, 1997)'
_computing_structure_solution 'SHELXS-97 (Sheldrick, 1990)'
_diffrn_ambient_temperature 93(2)
_diffrn_measured_fraction_theta_full 0.955
_diffrn_measured_fraction_theta_max 0.955
_diffrn_measurement_device_type 'Rigaku Mercury'
_diffrn_measurement_method '\w and \f scans'
_diffrn_radiation_monochromator confocal
_diffrn_radiation_source 'rotating anode'
_diffrn_radiation_type MoK\a
_diffrn_radiation_wavelength 0.71073
_diffrn_reflns_av_R_equivalents 0.0532
_diffrn_reflns_av_sigmaI/netI 0.0706
_diffrn_reflns_limit_h_max 8
_diffrn_reflns_limit_h_min -9
_diffrn_reflns_limit_k_max 8
_diffrn_reflns_limit_k_min -10
_diffrn_reflns_limit_l_max 19
_diffrn_reflns_limit_l_min -14
_diffrn_reflns_number 6740
_diffrn_reflns_theta_full 25.35
_diffrn_reflns_theta_max 25.35
_diffrn_reflns_theta_min 2.48
_exptl_absorpt_coefficient_mu 0.982
_exptl_absorpt_correction_T_max 1.0000
_exptl_absorpt_correction_T_min 0.8964
_exptl_absorpt_correction_type multi-scan
_exptl_absorpt_process_details 'Jacobson, R. (1998) Private communication'
_exptl_crystal_colour Yellow
_exptl_crystal_density_diffrn 1.377
_exptl_crystal_density_method 'not measured'
_exptl_crystal_description Platelet
_exptl_crystal_F_000 512
_exptl_crystal_size_max 0.1000
_exptl_crystal_size_mid 0.0500
_exptl_crystal_size_min 0.0500
_refine_diff_density_max 1.125
_refine_diff_density_min -0.568
_refine_diff_density_rms 0.114
_refine_ls_extinction_method none
_refine_ls_goodness_of_fit_ref 0.807
_refine_ls_hydrogen_treatment constr
_refine_ls_matrix_type full
_refine_ls_number_parameters 124
_refine_ls_number_reflns 2056
_refine_ls_number_restraints 0
_refine_ls_restrained_S_all 0.807
_refine_ls_R_factor_all 0.0482
_refine_ls_R_factor_gt 0.0374
_refine_ls_shift/su_max 3.032
_refine_ls_shift/su_mean 0.149
_refine_ls_structure_factor_coef Fsqd
_refine_ls_weighting_details 'calc w=1/[\s^2^(Fo^2^)+(0.0846P)^2^+0.4531P] where P=(Fo^2^+2Fc^2^)/3'
_refine_ls_weighting_scheme calc
_refine_ls_wR_factor_gt 0.0975
_refine_ls_wR_factor_ref 0.1098
_reflns_number_gt 1665
_reflns_number_total 2056
_reflns_threshold_expression >2sigma(I)
_cod_data_source_file b714520a.txt
_cod_data_source_block RhCl(CO)(PPri3)2
_cod_depositor_comments
;
The following automatic conversions were performed:
'_symmetry_cell_setting' value 'Monoclinic' changed to 'monoclinic'
according to '/home/saulius/struct/CIF-dictionaries/cif_core.dic'
dictionary named 'cif_core.dic' version 2.4.1 from 2010-06-29.

Automatic conversion script
Id: cif_fix_enum 1527 2010-12-29 10:47:43Z saulius 
;
_cod_original_sg_symbol_H-M P2(1)/c
_cod_database_code 7003228

loop_
_symmetry_equiv_pos_as_xyz
'x, y, z'
'-x, y+1/2, -z+1/2'
'-x, -y, -z'
'x, -y-1/2, z-1/2'

loop_
_atom_site_label
_atom_site_type_symbol
_atom_site_fract_x
_atom_site_fract_y
_atom_site_fract_z
_atom_site_U_iso_or_equiv
_atom_site_adp_type
_atom_site_occupancy
_atom_site_symmetry_multiplicity
_atom_site_calc_flag
_atom_site_refinement_flags
_atom_site_disorder_assembly
_atom_site_disorder_group
Rh1 Rh 1.0000 0.0000 1.0000 0.01179(6) Uani 1 2 d S . .
Cl1 Cl 1.01242(13) -0.20107(12) 1.09968(6) 0.0301(3) Uani 0.50 1 d P . .
P1 P 1.12429(5) 0.16455(5) 1.09647(3) 0.01220(11) Uani 1 1 d . . .
C1 C 0.9670(2) 0.2536(2) 1.15997(11) 0.0150(5) Uani 1 1 d . . .
H1A H 1.0263 0.3154 1.2029 0.018 Uiso 1 1 calc R . .
C2 C 0.8642(2) 0.1338(2) 1.20194(12) 0.0226(5) Uani 1 1 d . . .
H2A H 0.7821 0.1831 1.2354 0.034 Uiso 1 1 calc R . .
H2B H 0.9377 0.0708 1.2366 0.034 Uiso 1 1 calc R . .
H2C H 0.8068 0.0708 1.1607 0.034 Uiso 1 1 calc R . .
C3 C 0.8524(2) 0.3577(2) 1.10905(12) 0.0248(5) Uani 1 1 d . . .
H3A H 0.7710 0.4038 1.1441 0.037 Uiso 1 1 calc R . .
H3B H 0.7943 0.2991 1.0662 0.037 Uiso 1 1 calc R . .
H3C H 0.9186 0.4368 1.0843 0.037 Uiso 1 1 calc R . .
C4 C 1.2300(2) 0.3263(2) 1.04993(11) 0.0164(5) Uani 1 1 d . . .
H4A H 1.1434 0.3741 1.0131 0.020 Uiso 1 1 calc R . .
C5 C 1.2917(3) 0.4533(2) 1.10665(13) 0.0273(6) Uani 1 1 d . . .
H5A H 1.3438 0.5322 1.0746 0.041 Uiso 1 1 calc R . .
H5B H 1.3732 0.4130 1.1468 0.041 Uiso 1 1 calc R . .
H5C H 1.1975 0.4960 1.1348 0.041 Uiso 1 1 calc R . .
C6 C 1.3672(2) 0.2776(3) 0.99390(13) 0.0301(6) Uani 1 1 d . . .
H6A H 1.4184 0.3670 0.9705 0.045 Uiso 1 1 calc R . .
H6B H 1.3194 0.2144 0.9500 0.045 Uiso 1 1 calc R . .
H6C H 1.4517 0.2202 1.0253 0.045 Uiso 1 1 calc R . .
C7 C 1.2671(2) 0.0683(2) 1.17116(11) 0.0181(5) Uani 1 1 d . . .
H7A H 1.1976 -0.0092 1.1980 0.022 Uiso 1 1 calc R . .
C8 C 1.3420(3) 0.1640(2) 1.24043(12) 0.0265(6) Uani 1 1 d . . .
H8A H 1.4139 0.1011 1.2759 0.040 Uiso 1 1 calc R . .
H8B H 1.2526 0.2065 1.2721 0.040 Uiso 1 1 calc R . .
H8C H 1.4075 0.2459 1.2179 0.040 Uiso 1 1 calc R . .
C9 C 1.4022(3) -0.0202(2) 1.12932(15) 0.0321(7) Uani 1 1 d . . .
H9A H 1.4744 -0.0698 1.1706 0.048 Uiso 1 1 calc R . .
H9B H 1.4683 0.0488 1.0972 0.048 Uiso 1 1 calc R . .
H9C H 1.3505 -0.0964 1.0934 0.048 Uiso 1 1 calc R . .
C10 C 0.9982(5) -0.1442(5) 1.0731(3) 0.0255(12) Uani 0.50 1 d P . .
O10 O 1.0279(4) -0.2361(4) 1.1180(2) 0.0419(10) Uani 0.50 1 d P . .

loop_
_atom_site_aniso_label
_atom_site_aniso_U_11
_atom_site_aniso_U_22
_atom_site_aniso_U_33
_atom_site_aniso_U_23
_atom_site_aniso_U_13
_atom_site_aniso_U_12
Rh1 0.01402(11) 0.01131(11) 0.00999(11) -0.00096(7) -0.00030(9) -0.00123(7)
Cl1 0.0437(6) 0.0194(5) 0.0254(5) -0.0004(5) -0.0227(4) 0.0016(4)
P1 0.0123(2) 0.0118(2) 0.0125(2) -0.00124(19) -0.00007(17) -0.00097(17)
C1 0.0152(8) 0.0162(10) 0.0136(9) -0.0018(8) 0.0007(7) -0.0006(7)
C2 0.0205(9) 0.0215(11) 0.0265(10) -0.0043(9) 0.0121(8) -0.0015(8)
C3 0.0214(9) 0.0299(12) 0.0233(10) -0.0010(9) 0.0025(8) 0.0084(8)
C4 0.0234(9) 0.0106(9) 0.0155(9) -0.0030(8) 0.0058(7) -0.0046(7)
C5 0.0407(12) 0.0193(10) 0.0220(11) -0.0037(10) 0.0018(9) -0.0122(10)
C6 0.0281(10) 0.0298(12) 0.0338(11) 0.0015(10) 0.0180(9) -0.0018(9)
C7 0.0201(9) 0.0187(10) 0.0153(9) 0.0017(8) -0.0019(7) 0.0030(8)
C8 0.0294(10) 0.0257(11) 0.0235(10) -0.0028(9) -0.0120(8) -0.0005(9)
C9 0.0276(12) 0.0378(13) 0.0307(13) 0.0019(10) -0.0006(10) 0.0197(9)
C10 0.023(2) 0.025(3) 0.028(2) 0.000(2) -0.0088(18) 0.0060(18)
O10 0.0491(18) 0.037(2) 0.0369(19) -0.0036(17) -0.0378(15) 0.0185(15)

loop_
_atom_type_symbol
_atom_type_description
_atom_type_scat_dispersion_real
_atom_type_scat_dispersion_imag
_atom_type_scat_source
C C 0.0033 0.0016 'International Tables Vol C Tables 4.2.6.8 and 6.1.1.4'
H H 0.0000 0.0000 'International Tables Vol C Tables 4.2.6.8 and 6.1.1.4'
O O 0.0106 0.0060 'International Tables Vol C Tables 4.2.6.8 and 6.1.1.4'
P P 0.1023 0.0942 'International Tables Vol C Tables 4.2.6.8 and 6.1.1.4'
Cl Cl 0.1484 0.1585 'International Tables Vol C Tables 4.2.6.8 and 6.1.1.4'
Rh Rh -1.1178 0.9187 'International Tables Vol C Tables 4.2.6.8 and 6.1.1.4'

loop_
_geom_angle_atom_site_label_1
_geom_angle_atom_site_label_2
_geom_angle_atom_site_label_3
_geom_angle
_geom_angle_site_symmetry_1
_geom_angle_site_symmetry_3
_geom_angle_publ_flag
C10 Rh1 C10 180.000(1) 3_757 . ?
C10 Rh1 P1 89.65(14) 3_757 . ?
C10 Rh1 P1 90.35(14) . . ?
C10 Rh1 P1 90.35(14) 3_757 3_757 ?
C10 Rh1 P1 89.65(14) . 3_757 ?
P1 Rh1 P1 180.0 . 3_757 ?
C10 Rh1 Cl1 2.94(14) 3_757 3_757 ?
C10 Rh1 Cl1 177.06(14) . 3_757 ?
P1 Rh1 Cl1 90.21(3) . 3_757 ?
P1 Rh1 Cl1 89.79(3) 3_757 3_757 ?
C10 Rh1 Cl1 177.06(14) 3_757 . ?
C10 Rh1 Cl1 2.94(14) . . ?
P1 Rh1 Cl1 89.79(3) . . ?
P1 Rh1 Cl1 90.21(3) 3_757 . ?
Cl1 Rh1 Cl1 180.0 3_757 . ?
C1 P1 C4 103.81(9) . . ?
C1 P1 C7 104.07(8) . . ?
C4 P1 C7 110.33(9) . . ?
C1 P1 Rh1 111.31(6) . . ?
C4 P1 Rh1 113.18(6) . . ?
C7 P1 Rh1 113.35(7) . . ?
C2 C1 C3 109.90(15) . . ?
C2 C1 P1 110.69(13) . . ?
C3 C1 P1 111.13(13) . . ?
C2 C1 H1A 108.3 . . ?
C3 C1 H1A 108.3 . . ?
P1 C1 H1A 108.3 . . ?
C1 C2 H2A 109.5 . . ?
C1 C2 H2B 109.5 . . ?
H2A C2 H2B 109.5 . . ?
C1 C2 H2C 109.5 . . ?
H2A C2 H2C 109.5 . . ?
H2B C2 H2C 109.5 . . ?
C1 C3 H3A 109.5 . . ?
C1 C3 H3B 109.5 . . ?
H3A C3 H3B 109.5 . . ?
C1 C3 H3C 109.5 . . ?
H3A C3 H3C 109.5 . . ?
H3B C3 H3C 109.5 . . ?
C6 C4 C5 110.50(16) . . ?
C6 C4 P1 112.67(14) . . ?
C5 C4 P1 117.53(13) . . ?
C6 C4 H4A 105.0 . . ?
C5 C4 H4A 105.0 . . ?
P1 C4 H4A 105.0 . . ?
C4 C5 H5A 109.5 . . ?
C4 C5 H5B 109.5 . . ?
H5A C5 H5B 109.5 . . ?
C4 C5 H5C 109.5 . . ?
H5A C5 H5C 109.5 . . ?
H5B C5 H5C 109.5 . . ?
C4 C6 H6A 109.5 . . ?
C4 C6 H6B 109.5 . . ?
H6A C6 H6B 109.5 . . ?
C4 C6 H6C 109.5 . . ?
H6A C6 H6C 109.5 . . ?
H6B C6 H6C 109.5 . . ?
C8 C7 C9 110.80(16) . . ?
C8 C7 P1 116.98(14) . . ?
C9 C7 P1 111.85(14) . . ?
C8 C7 H7A 105.4 . . ?
C9 C7 H7A 105.4 . . ?
P1 C7 H7A 105.4 . . ?
C7 C8 H8A 109.5 . . ?
C7 C8 H8B 109.5 . . ?
H8A C8 H8B 109.5 . . ?
C7 C8 H8C 109.5 . . ?
H8A C8 H8C 109.5 . . ?
H8B C8 H8C 109.5 . . ?
C7 C9 H9A 109.5 . . ?
C7 C9 H9B 109.5 . . ?
H9A C9 H9B 109.5 . . ?
C7 C9 H9C 109.5 . . ?
H9A C9 H9C 109.5 . . ?
H9B C9 H9C 109.5 . . ?
Cl1 C10 Rh1 169.4(5) . . ?
O10 C10 Rh1 167.1(4) . . ?

loop_
_geom_bond_atom_site_label_1
_geom_bond_atom_site_label_2
_geom_bond_distance
_geom_bond_site_symmetry_2
_geom_bond_publ_flag
Rh1 C10 1.756(5) 3_757 ?
Rh1 C10 1.756(5) . ?
Rh1 P1 2.3500(6) . ?
Rh1 P1 2.3500(6) 3_757 ?
Rh1 Cl1 2.4222(12) 3_757 ?
Rh1 Cl1 2.4222(12) . ?
Cl1 C10 0.675(4) . ?
P1 C1 1.8504(18) . ?
P1 C4 1.8504(19) . ?
P1 C7 1.8564(19) . ?
C1 C2 1.529(3) . ?
C1 C3 1.531(3) . ?
C1 H1A 1.0000 . ?
C2 H2A 0.9800 . ?
C2 H2B 0.9800 . ?
C2 H2C 0.9800 . ?
C3 H3A 0.9800 . ?
C3 H3B 0.9800 . ?
C3 H3C 0.9800 . ?
C4 C6 1.529(3) . ?
C4 C5 1.533(3) . ?
C4 H4A 1.0000 . ?
C5 H5A 0.9800 . ?
C5 H5B 0.9800 . ?
C5 H5C 0.9800 . ?
C6 H6A 0.9800 . ?
C6 H6B 0.9800 . ?
C6 H6C 0.9800 . ?
C7 C8 1.525(3) . ?
C7 C9 1.528(3) . ?
C7 H7A 1.0000 . ?
C8 H8A 0.9800 . ?
C8 H8B 0.9800 . ?
C8 H8C 0.9800 . ?
C9 H9A 0.9800 . ?
C9 H9B 0.9800 . ?
C9 H9C 0.9800 . ?
C10 O10 1.119(5) . ?

loop_
_geom_torsion_atom_site_label_1
_geom_torsion_atom_site_label_2
_geom_torsion_atom_site_label_3
_geom_torsion_atom_site_label_4
_geom_torsion
_geom_torsion_site_symmetry_1
_geom_torsion_site_symmetry_2
_geom_torsion_site_symmetry_3
_geom_torsion_site_symmetry_4
_geom_torsion_publ_flag
P1 Rh1 Cl1 C10 101(3) . . . . ?
P1 Rh1 Cl1 C10 -79(3) 3_757 . . . ?
C10 Rh1 P1 C1 96.28(15) 3_757 . . . ?
C10 Rh1 P1 C1 -83.72(15) . . . . ?
Cl1 Rh1 P1 C1 93.40(7) 3_757 . . . ?
Cl1 Rh1 P1 C1 -86.60(7) . . . . ?
C10 Rh1 P1 C4 -20.20(15) 3_757 . . . ?
C10 Rh1 P1 C4 159.80(15) . . . . ?
Cl1 Rh1 P1 C4 -23.08(7) 3_757 . . . ?
Cl1 Rh1 P1 C4 156.92(7) . . . . ?
C10 Rh1 P1 C7 -146.81(15) 3_757 . . . ?
C10 Rh1 P1 C7 33.19(15) . . . . ?
P1 Rh1 P1 C7 56(100) 3_757 . . . ?
Cl1 Rh1 P1 C7 -149.70(7) 3_757 . . . ?
Cl1 Rh1 P1 C7 30.30(7) . . . . ?
C4 P1 C1 C2 178.69(12) . . . . ?
C7 P1 C1 C2 -65.82(14) . . . . ?
Rh1 P1 C1 C2 56.61(13) . . . . ?
C4 P1 C1 C3 56.27(14) . . . . ?
C7 P1 C1 C3 171.76(13) . . . . ?
Rh1 P1 C1 C3 -65.81(14) . . . . ?
C1 P1 C4 C6 -179.93(13) . . . . ?
C7 P1 C4 C6 69.09(15) . . . . ?
Rh1 P1 C4 C6 -59.10(14) . . . . ?
C1 P1 C4 C5 49.85(16) . . . . ?
C7 P1 C4 C5 -61.12(17) . . . . ?
Rh1 P1 C4 C5 170.68(13) . . . . ?
C1 P1 C7 C8 -53.84(16) . . . . ?
C4 P1 C7 C8 56.97(16) . . . . ?
Rh1 P1 C7 C8 -174.92(12) . . . . ?
C1 P1 C7 C9 176.86(14) . . . . ?
C4 P1 C7 C9 -72.33(16) . . . . ?
Rh1 P1 C7 C9 55.79(15) . . . . ?
Rh1 Cl1 C10 O10 -38(7) . . . . ?
P1 Rh1 C10 Cl1 -79(3) . . . . ?
P1 Rh1 C10 Cl1 101(3) 3_757 . . . ?
P1 Rh1 C10 O10 -71.1(18) . . . . ?
P1 Rh1 C10 O10 108.9(18) 3_757 . . . ?
Cl1 Rh1 C10 O10 -172.2(16) 3_757 . . . ?
Cl1 Rh1 C10 O10 7.8(16) . . . . ?
